data_4314410
loop_
_publ_author_name
'Luca Rigamonti'
'Alessandra Forni'
'Mario Manassero'
'Carlo Manassero'
'Alessandro Pasini'

_publ_section_title
;
 Cooperation between Cis and Trans Influences in cis-PtII(PPh3)2
 Complexes: Structural, Spectroscopic, and Computational Studies
;
_journal_name_full 'Inorganic Chemistry'
_journal_page_first 123
_journal_page_last 135
_journal_paper_doi 10.1021/ic901510m
_journal_volume 49
_journal_year 2010
_chemical_formula_sum 'C36 H30 I2 O P2 Pt'
_chemical_formula_weight 989.49
_space_group_IT_number 2
_symmetry_cell_setting triclinic
_symmetry_space_group_name_Hall '-P 1'
_symmetry_space_group_name_H-M 'P -1'
_audit_creation_date 09-01-28
_audit_creation_method 'from The Personal SDP version 2.1.1'
_cell_angle_alpha 86.690(1)
_cell_angle_beta 78.110(1)
_cell_angle_gamma 69.880(1)
_cell_formula_units_Z 2
_cell_length_a 9.8799(5)
_cell_length_b 10.5936(6)
_cell_length_c 17.8664(9)
_cell_measurement_reflns_used 8222
_cell_measurement_temperature 296
_cell_measurement_theta_max 29
_cell_measurement_theta_min 3
_cell_volume 1718.00(16)
_computing_cell_refinement 'APEX II (Bruker)'
_computing_data_collection 'APEX II (Bruker)'
_computing_data_reduction 'SAINT (Bruker)'
_computing_structure_refinement ' Full-matrix least-squares  (The Personal SDP, 1991)'
_computing_structure_solution ' SHELXS-86  (Sheldrick, 1986) as implemented in The Personal SDP'
_diffrn_ambient_temperature 296
_diffrn_measurement_device 'APEX II (Bruker)'
_diffrn_measurement_method omega
_diffrn_radiation_detector 'APEX II CCD area detector'
_diffrn_radiation_monochromator graphite
_diffrn_radiation_source 'fine-focus sealed tube'
_diffrn_radiation_type Mo-K\a
_diffrn_radiation_wavelength 0.7107
_diffrn_reflns_limit_h_max 14
_diffrn_reflns_limit_h_min -14
_diffrn_reflns_limit_k_max 15
_diffrn_reflns_limit_k_min -15
_diffrn_reflns_limit_l_max 26
_diffrn_reflns_limit_l_min -26
_diffrn_reflns_reduction_process SAINT
_diffrn_reflns_theta_max 29.00
_diffrn_reflns_theta_min 3.00
_diffrn_standards_decay_% 0.00
_diffrn_standards_number 156
_exptl_absorpt_coefficient_mu 6.022
_exptl_absorpt_correction_T_max 1.000
_exptl_absorpt_correction_T_min 0.496
_exptl_absorpt_correction_type empirical
_exptl_absorpt_process_details '  SADABS'
_exptl_crystal_colour yellow
_exptl_crystal_density_diffrn 1.913
_exptl_crystal_description prism
_exptl_crystal_F_000 936
_exptl_crystal_size_max 0.450
_exptl_crystal_size_mid 0.250
_exptl_crystal_size_min 0.200
_refine_diff_density_max 2.421
_refine_diff_density_min -2.351
_refine_ls_goodness_of_fit_all 0.986
_refine_ls_goodness_of_fit_obs 0.986
_refine_ls_hydrogen_treatment noref
_refine_ls_matrix_type full
_refine_ls_number_constraints 0
_refine_ls_number_parameters 370
_refine_ls_number_reflns 11669
_refine_ls_number_restraints 0
_refine_ls_R_factor_all 0.059
_refine_ls_R_factor_obs 0.059
_refine_ls_shift/esd_max 0.054
_refine_ls_shift/esd_mean 0.001
_refine_ls_structure_factor_coef Fsqd
_refine_ls_weighting_scheme calc
_refine_ls_wR_factor_obs 0.096
_cod_data_source_file ic901510m_si_007.cif
_cod_data_source_block compound_11.H2O
_cod_original_cell_volume 1718.0(2)
_cod_database_code 4314410
_diffrn_reflns_number_total 48198
_diffrn_reflns_number_independent 11669
_r_int 0.0286
_total_number_of_frames 2400
_time_per_frame_seconds 20
_frame_width_degrees 0.50
_detector_sample_distance_cm 5.00
_conventional_r1_(i>2\s(i)) 0.034
_reflections_with_i>2\s(i) 7302
_refine_diff_density_esd 0.728

loop_
_symmetry_equiv_pos_as_xyz
+x,+y,+z
-X,-Y,-Z

loop_
_atom_site_aniso_label
_atom_site_aniso_U_11
_atom_site_aniso_U_22
_atom_site_aniso_U_33
_atom_site_aniso_U_12
_atom_site_aniso_U_13
_atom_site_aniso_U_23
_atom_site_aniso_type_symbol
Pt 0.03106(7) 0.02768(7) 0.02955(8) -0.00782(6) -0.00884(6) -0.00042(7) Pt
I1 0.0786(2) 0.0438(2) 0.0539(2) -0.0107(2) -0.0187(2) -0.0079(2) I
I2 0.0724(2) 0.0404(2) 0.0737(2) -0.0022(2) -0.0453(1) -0.0023(2) I
P1 0.0332(5) 0.0340(6) 0.0293(6) -0.0103(4) -0.0090(4) 0.0001(5) P
P2 0.0355(6) 0.0353(6) 0.0294(6) -0.0064(5) -0.0100(4) -0.0009(5) P
O 0.148(4) 0.069(3) 0.383(9) -0.052(2) -0.059(5) -0.073(4) O
C111 0.048(2) 0.029(2) 0.035(2) -0.011(2) -0.015(2) 0.001(2) C
C112 0.068(3) 0.053(3) 0.053(3) -0.019(2) -0.032(2) 0.002(3) C
C113 0.083(3) 0.058(4) 0.067(3) -0.017(3) -0.047(2) 0.009(3) C
C114 0.120(4) 0.055(4) 0.047(3) -0.016(3) -0.047(2) 0.003(3) C
C115 0.100(4) 0.067(4) 0.036(3) -0.025(3) -0.016(3) 0.007(3) C
C116 0.063(3) 0.049(3) 0.043(3) -0.012(3) -0.017(2) 0.005(3) C
C121 0.036(2) 0.054(3) 0.027(2) -0.010(2) -0.007(2) -0.008(2) C
C122 0.050(3) 0.053(3) 0.036(3) 0.000(3) -0.006(2) -0.008(3) C
C123 0.054(4) 0.091(5) 0.044(3) 0.007(4) -0.004(3) -0.016(3) C
C124 0.037(3) 0.148(7) 0.048(3) -0.001(4) -0.002(3) -0.031(4) C
C125 0.045(3) 0.130(5) 0.061(4) -0.038(3) 0.005(3) -0.025(4) C
C126 0.046(3) 0.073(4) 0.051(3) -0.022(2) -0.004(2) -0.012(3) C
C131 0.043(2) 0.036(2) 0.041(2) -0.014(2) -0.017(2) 0.001(2) C
C132 0.045(2) 0.058(3) 0.057(3) -0.025(2) -0.017(2) 0.010(3) C
C133 0.046(3) 0.091(4) 0.103(5) -0.034(3) -0.017(3) 0.024(4) C
C134 0.065(3) 0.060(3) 0.171(7) -0.037(2) -0.046(4) 0.032(4) C
C135 0.068(3) 0.047(3) 0.151(6) -0.030(2) -0.036(4) 0.004(4) C
C136 0.058(3) 0.056(3) 0.080(4) -0.022(2) -0.013(3) -0.009(3) C
C211 0.041(2) 0.041(3) 0.032(2) -0.005(2) -0.007(2) -0.001(2) C
C212 0.055(3) 0.063(4) 0.034(3) 0.000(3) -0.012(2) 0.003(3) C
C213 0.076(4) 0.069(4) 0.034(3) -0.010(3) -0.008(3) 0.010(3) C
C214 0.070(3) 0.062(3) 0.041(3) -0.027(3) -0.005(3) 0.009(3) C
C215 0.048(3) 0.060(3) 0.051(3) -0.019(2) 0.002(3) -0.004(3) C
C216 0.045(3) 0.045(3) 0.041(3) -0.012(2) -0.006(2) -0.001(2) C
C221 0.043(2) 0.037(2) 0.040(2) -0.010(2) -0.020(2) -0.003(2) C
C222 0.053(3) 0.076(4) 0.055(3) -0.021(3) -0.008(2) -0.020(3) C
C223 0.064(3) 0.097(4) 0.073(4) -0.023(3) -0.027(2) -0.026(3) C
C224 0.052(3) 0.062(4) 0.093(4) -0.018(2) -0.030(3) -0.004(3) C
C225 0.058(3) 0.051(3) 0.072(4) -0.018(2) -0.024(3) 0.008(3) C
C226 0.063(3) 0.051(3) 0.052(3) -0.030(2) -0.027(2) 0.011(2) C
C231 0.040(2) 0.039(3) 0.027(2) -0.004(2) -0.011(2) 0.001(2) C
C232 0.040(3) 0.054(3) 0.039(3) -0.010(2) -0.005(2) 0.000(3) C
C233 0.048(3) 0.044(3) 0.053(3) 0.007(3) -0.003(3) -0.001(3) C
C234 0.078(4) 0.032(3) 0.046(3) -0.006(3) -0.014(3) 0.000(2) C
C235 0.081(3) 0.036(3) 0.047(3) -0.020(2) -0.023(2) 0.006(2) C
C236 0.051(2) 0.046(3) 0.040(3) -0.018(2) -0.018(2) 0.003(2) C

loop_
_atom_site_label
_atom_site_fract_x
_atom_site_fract_y
_atom_site_fract_z
_atom_site_occupancy
_atom_site_U_iso_or_equiv
_atom_site_thermal_displace_type
_atom_site_type_symbol
Pt -0.33355(2) -0.43101(2) 0.27076(1) 1.00 0.02953(3) Uani Pt
I1 -0.27712(5) -0.62992(4) 0.17243(2) 1.00 0.06029(9) Uani I
I2 -0.15422(4) -0.60684(4) 0.34776(2) 1.00 0.06188(7) Uani I
P1 -0.3898(1) -0.2718(1) 0.36328(7) 1.00 0.0320(2) Uani P
P2 -0.4620(1) -0.2976(1) 0.18532(7) 1.00 0.0343(2) Uani P
O 0.1200(7) -0.0799(5) 0.0077(5) 1.00 0.191(2) Uani O
C111 -0.3420(5) -0.3175(5) 0.4577(3) 1.00 0.0367(9) Uani C
C112 -0.2028(6) -0.3336(6) 0.4658(3) 1.00 0.056(1) Uani C
C113 -0.1642(7) -0.3572(6) 0.5362(3) 1.00 0.067(1) Uani C
C114 -0.2660(8) -0.3691(6) 0.5989(3) 1.00 0.073(1) Uani C
C115 -0.4062(8) -0.3557(7) 0.5919(3) 1.00 0.068(2) Uani C
C116 -0.4439(6) -0.3305(6) 0.5207(3) 1.00 0.053(1) Uani C
C121 -0.5882(5) -0.1898(5) 0.3883(3) 1.00 0.0405(9) Uani C
C122 -0.6635(6) -0.0524(6) 0.3939(3) 1.00 0.051(1) Uani C
C123 -0.8143(7) -0.0032(7) 0.4115(4) 1.00 0.071(1) Uani C
C124 -0.8904(7) -0.0920(9) 0.4244(4) 1.00 0.086(1) Uani C
C125 -0.8205(7) -0.2296(8) 0.4205(4) 1.00 0.077(1) Uani C
C126 -0.6673(6) -0.2787(6) 0.4019(3) 1.00 0.056(1) Uani C
C131 -0.2977(5) -0.1514(5) 0.3348(3) 1.00 0.0380(9) Uani C
C132 -0.1898(6) -0.1742(6) 0.2725(3) 1.00 0.051(1) Uani C
C133 -0.1181(7) -0.0790(7) 0.2483(4) 1.00 0.077(2) Uani C
C134 -0.1589(7) 0.0372(6) 0.2910(5) 1.00 0.092(2) Uani C
C135 -0.2611(7) 0.0595(6) 0.3576(5) 1.00 0.084(2) Uani C
C136 -0.3291(7) -0.0332(6) 0.3778(4) 1.00 0.063(2) Uani C
C211 -0.3432(5) -0.2840(5) 0.0948(3) 1.00 0.041(1) Uani C
C212 -0.4033(6) -0.1988(6) 0.0382(3) 1.00 0.056(1) Uani C
C213 -0.3160(7) -0.1781(7) -0.0287(3) 1.00 0.065(1) Uani C
C214 -0.1666(7) -0.2422(6) -0.0409(3) 1.00 0.058(1) Uani C
C215 -0.1040(6) -0.3251(6) 0.0133(3) 1.00 0.054(1) Uani C
C216 -0.1915(6) -0.3462(5) 0.0824(3) 1.00 0.043(1) Uani C
C221 -0.5979(5) -0.3643(5) 0.1636(3) 1.00 0.0393(9) Uani C
C222 -0.6031(6) -0.3921(6) 0.0917(4) 1.00 0.061(1) Uani C
C223 -0.7130(7) -0.4406(7) 0.0788(4) 1.00 0.076(1) Uani C
C224 -0.8094(6) -0.4644(6) 0.1395(4) 1.00 0.067(1) Uani C
C225 -0.8033(6) -0.4371(6) 0.2122(4) 1.00 0.059(1) Uani C
C226 -0.6965(6) -0.3885(5) 0.2236(3) 1.00 0.051(1) Uani C
C231 -0.5644(5) -0.1144(5) 0.2043(3) 1.00 0.0367(9) Uani C
C232 -0.7176(6) -0.0608(6) 0.2189(3) 1.00 0.047(1) Uani C
C233 -0.7864(6) 0.0783(6) 0.2294(3) 1.00 0.054(1) Uani C
C234 -0.7075(7) 0.1571(5) 0.2265(3) 1.00 0.054(1) Uani C
C235 -0.5582(7) 0.1081(5) 0.2126(3) 1.00 0.053(1) Uani C
C236 -0.4859(6) -0.0274(5) 0.2001(3) 1.00 0.044(1) Uani C
H1 -0.1300 -0.3283 0.4212 1.00 0.0609 Uiso H
H2 -0.0659 -0.3654 0.5417 1.00 0.0733 Uiso H
H3 -0.2387 -0.3871 0.6486 1.00 0.0807 Uiso H
H4 -0.4779 -0.3638 0.6363 1.00 0.0755 Uiso H
H5 -0.5422 -0.3219 0.5150 1.00 0.0579 Uiso H
H6 -0.6090 0.0095 0.3852 1.00 0.0563 Uiso H
H7 -0.8666 0.0930 0.4149 1.00 0.0786 Uiso H
H8 -0.9970 -0.0566 0.4366 1.00 0.0942 Uiso H
H9 -0.8764 -0.2903 0.4305 1.00 0.0856 Uiso H
H10 -0.6153 -0.3749 0.3983 1.00 0.0619 Uiso H
H11 -0.1601 -0.2571 0.2434 1.00 0.0556 Uiso H
H12 -0.0416 -0.0955 0.2026 1.00 0.0856 Uiso H
H13 -0.1139 0.1046 0.2734 1.00 0.1013 Uiso H
H14 -0.2846 0.1384 0.3893 1.00 0.0919 Uiso H
H15 -0.4035 -0.0171 0.4244 1.00 0.0703 Uiso H
H16 -0.5089 -0.1533 0.0463 1.00 0.0614 Uiso H
H17 -0.3600 -0.1184 -0.0670 1.00 0.0713 Uiso H
H18 -0.1051 -0.2287 -0.0884 1.00 0.0635 Uiso H
H19 0.0017 -0.3697 0.0042 1.00 0.0601 Uiso H
H20 -0.1462 -0.4038 0.1211 1.00 0.0493 Uiso H
H21 -0.5314 -0.3788 0.0489 1.00 0.0674 Uiso H
H22 -0.7197 -0.4569 0.0270 1.00 0.0834 Uiso H
H23 -0.8826 -0.5009 0.1310 1.00 0.0735 Uiso H
H24 -0.8736 -0.4517 0.2553 1.00 0.0648 Uiso H
H25 -0.6909 -0.3711 0.2754 1.00 0.0560 Uiso H
H26 -0.7756 -0.1191 0.2217 1.00 0.0511 Uiso H
H27 -0.8928 0.1168 0.2389 1.00 0.0605 Uiso H
H28 -0.7575 0.2531 0.2346 1.00 0.0603 Uiso H
H29 -0.5030 0.1684 0.2116 1.00 0.0584 Uiso H
H30 -0.3792 -0.0623 0.1883 1.00 0.0485 Uiso H

loop_
_atom_type_symbol
_atom_type_oxidation_number
_atom_type_number_in_cell
_atom_type_scat_dispersion_real
_atom_type_scat_dispersion_imag
_atom_type_scat_source
Pt 0 2 -2.3520 8.3880 'International Tables Vol IV Table 2.2A'
I 0 4 -.7260 1.8120 'International Tables Vol IV Table 2.2A'
P 0 4 0.0900 0.0950 'International Tables Vol IV Table 2.2A'
O 0 2 0.0080 0.0060 'International Tables Vol IV Table 2.2A'
C 0 72 0.0020 0.0020 'International Tables Vol IV Table 2.2A'
H 0 60 0.0000 0.0000 'International Tables Vol IV Table 2.2A'

loop_
_geom_angle_atom_site_label_1
_geom_angle_atom_site_label_2
_geom_angle_atom_site_label_3
_geom_angle
_geom_angle_site_symmetry_1
_geom_angle_site_symmetry_2
_geom_angle_site_symmetry_3
_geom_angle_publ_flag
I1 Pt I2 86.8(1) 1_555 1_555 1_555 yes
I1 Pt P1 174.9(1) 1_555 1_555 1_555 yes
I1 Pt P2 85.2(1) 1_555 1_555 1_555 yes
I2 Pt P1 90.6(1) 1_555 1_555 1_555 yes
I2 Pt P2 170.1(1) 1_555 1_555 1_555 yes
P1 Pt P2 97.8(1) 1_555 1_555 1_555 yes
Pt P1 C111 121.1(2) 1_555 1_555 1_555 yes
Pt P1 C121 109.7(2) 1_555 1_555 1_555 yes
Pt P1 C131 111.9(2) 1_555 1_555 1_555 yes
C111 P1 C121 101.9(2) 1_555 1_555 1_555 yes
C111 P1 C131 100.2(3) 1_555 1_555 1_555 yes
C121 P1 C131 111.4(2) 1_555 1_555 1_555 yes
Pt P2 C211 112.5(2) 1_555 1_555 1_555 yes
Pt P2 C221 111.1(2) 1_555 1_555 1_555 yes
Pt P2 C231 121.8(2) 1_555 1_555 1_555 yes
C211 P2 C221 107.2(3) 1_555 1_555 1_555 yes
C211 P2 C231 98.1(2) 1_555 1_555 1_555 yes
C221 P2 C231 104.7(2) 1_555 1_555 1_555 yes
P1 C111 C112 118.3(4) 1_555 1_555 1_555 yes
P1 C111 C116 122.1(4) 1_555 1_555 1_555 yes
C112 C111 C116 119.6(5) 1_555 1_555 1_555 yes
C111 C112 C113 120.8(5) 1_555 1_555 1_555 yes
C111 C112 H1 119.6 1_555 1_555 1_555 yes
C113 C112 H1 119.6 1_555 1_555 1_555 yes
C112 C113 C114 119.5(6) 1_555 1_555 1_555 yes
C112 C113 H2 120.3 1_555 1_555 1_555 yes
C114 C113 H2 120.3 1_555 1_555 1_555 yes
C113 C114 C115 120.7(6) 1_555 1_555 1_555 yes
C113 C114 H3 119.7 1_555 1_555 1_555 yes
C115 C114 H3 119.7 1_555 1_555 1_555 yes
C114 C115 C116 119.2(6) 1_555 1_555 1_555 yes
C114 C115 H4 120.4 1_555 1_555 1_555 yes
C116 C115 H4 120.4 1_555 1_555 1_555 yes
C111 C116 C115 120.2(6) 1_555 1_555 1_555 yes
C111 C116 H5 119.9 1_555 1_555 1_555 yes
C115 C116 H5 119.9 1_555 1_555 1_555 yes
P1 C121 C122 126.4(5) 1_555 1_555 1_555 yes
P1 C121 C126 114.2(4) 1_555 1_555 1_555 yes
C122 C121 C126 119.4(5) 1_555 1_555 1_555 yes
C121 C122 C123 120.7(7) 1_555 1_555 1_555 yes
C121 C122 H6 119.7 1_555 1_555 1_555 yes
C123 C122 H6 119.7 1_555 1_555 1_555 yes
C122 C123 C124 119.2(6) 1_555 1_555 1_555 yes
C122 C123 H7 120.4 1_555 1_555 1_555 yes
C124 C123 H7 120.4 1_555 1_555 1_555 yes
C123 C124 C125 122.4(6) 1_555 1_555 1_555 yes
C123 C124 H8 118.8 1_555 1_555 1_555 yes
C125 C124 H8 118.8 1_555 1_555 1_555 yes
C124 C125 C126 118.0(7) 1_555 1_555 1_555 yes
C124 C125 H9 121.0 1_555 1_555 1_555 yes
C126 C125 H9 121.0 1_555 1_555 1_555 yes
C121 C126 C125 120.3(6) 1_555 1_555 1_555 yes
C121 C126 H10 119.8 1_555 1_555 1_555 yes
C125 C126 H10 119.8 1_555 1_555 1_555 yes
P1 C131 C132 120.5(4) 1_555 1_555 1_555 yes
P1 C131 C136 122.7(4) 1_555 1_555 1_555 yes
C132 C131 C136 116.8(6) 1_555 1_555 1_555 yes
C131 C132 C133 121.2(6) 1_555 1_555 1_555 yes
C131 C132 H11 119.4 1_555 1_555 1_555 yes
C133 C132 H11 119.4 1_555 1_555 1_555 yes
C132 C133 C134 118.9(6) 1_555 1_555 1_555 yes
C132 C133 H12 120.5 1_555 1_555 1_555 yes
C134 C133 H12 120.5 1_555 1_555 1_555 yes
C133 C134 C135 121.5(7) 1_555 1_555 1_555 yes
C133 C134 H13 119.3 1_555 1_555 1_555 yes
C135 C134 H13 119.3 1_555 1_555 1_555 yes
C134 C135 C136 117.5(7) 1_555 1_555 1_555 yes
C134 C135 H14 121.3 1_555 1_555 1_555 yes
C136 C135 H14 121.3 1_555 1_555 1_555 yes
C131 C136 C135 123.9(6) 1_555 1_555 1_555 yes
C131 C136 H15 118.0 1_555 1_555 1_555 yes
C135 C136 H15 118.0 1_555 1_555 1_555 yes
P2 C211 C212 119.7(4) 1_555 1_555 1_555 yes
P2 C211 C216 121.9(4) 1_555 1_555 1_555 yes
C212 C211 C216 118.2(5) 1_555 1_555 1_555 yes
C211 C212 C213 121.5(5) 1_555 1_555 1_555 yes
C211 C212 H16 119.2 1_555 1_555 1_555 yes
C213 C212 H16 119.2 1_555 1_555 1_555 yes
C212 C213 C214 119.8(6) 1_555 1_555 1_555 yes
C212 C213 H17 120.1 1_555 1_555 1_555 yes
C214 C213 H17 120.1 1_555 1_555 1_555 yes
C213 C214 C215 120.3(5) 1_555 1_555 1_555 yes
C213 C214 H18 119.9 1_555 1_555 1_555 yes
C215 C214 H18 119.9 1_555 1_555 1_555 yes
C214 C215 C216 120.7(5) 1_555 1_555 1_555 yes
C214 C215 H19 119.7 1_555 1_555 1_555 yes
C216 C215 H19 119.7 1_555 1_555 1_555 yes
C211 C216 C215 119.5(5) 1_555 1_555 1_555 yes
C211 C216 H20 120.2 1_555 1_555 1_555 yes
C215 C216 H20 120.2 1_555 1_555 1_555 yes
P2 C221 C222 122.9(4) 1_555 1_555 1_555 yes
P2 C221 C226 117.9(4) 1_555 1_555 1_555 yes
C222 C221 C226 119.2(6) 1_555 1_555 1_555 yes
C221 C222 C223 120.1(6) 1_555 1_555 1_555 yes
C221 C222 H21 120.0 1_555 1_555 1_555 yes
C223 C222 H21 120.0 1_555 1_555 1_555 yes
C222 C223 C224 119.5(7) 1_555 1_555 1_555 yes
C222 C223 H22 120.3 1_555 1_555 1_555 yes
C224 C223 H22 120.3 1_555 1_555 1_555 yes
C223 C224 C225 120.3(7) 1_555 1_555 1_555 yes
C223 C224 H23 119.8 1_555 1_555 1_555 yes
C225 C224 H23 119.8 1_555 1_555 1_555 yes
C224 C225 C226 119.3(6) 1_555 1_555 1_555 yes
C224 C225 H24 120.3 1_555 1_555 1_555 yes
C226 C225 H24 120.3 1_555 1_555 1_555 yes
C221 C226 C225 121.5(6) 1_555 1_555 1_555 yes
C221 C226 H25 119.2 1_555 1_555 1_555 yes
C225 C226 H25 119.2 1_555 1_555 1_555 yes
P2 C231 C232 122.3(5) 1_555 1_555 1_555 yes
P2 C231 C236 119.0(3) 1_555 1_555 1_555 yes
C232 C231 C236 118.6(5) 1_555 1_555 1_555 yes
C231 C232 C233 119.0(6) 1_555 1_555 1_555 yes
C231 C232 H26 120.5 1_555 1_555 1_555 yes
C233 C232 H26 120.5 1_555 1_555 1_555 yes
C232 C233 C234 120.4(5) 1_555 1_555 1_555 yes
C232 C233 H27 119.8 1_555 1_555 1_555 yes
C234 C233 H27 119.8 1_555 1_555 1_555 yes
C233 C234 C235 122.0(5) 1_555 1_555 1_555 yes
C233 C234 H28 119.0 1_555 1_555 1_555 yes
C235 C234 H28 119.0 1_555 1_555 1_555 yes
C234 C235 C236 119.6(6) 1_555 1_555 1_555 yes
C234 C235 H29 120.2 1_555 1_555 1_555 yes
C236 C235 H29 120.2 1_555 1_555 1_555 yes
C231 C236 C235 120.3(5) 1_555 1_555 1_555 yes
C231 C236 H30 119.8 1_555 1_555 1_555 yes
C235 C236 H30 119.8 1_555 1_555 1_555 yes

loop_
_geom_bond_atom_site_label_1
_geom_bond_atom_site_label_2
_geom_bond_distance
_geom_bond_site_symmetry_1
_geom_bond_site_symmetry_2
_geom_bond_publ_flag
Pt I1 2.656(1) 1_555 1_555 yes
Pt I2 2.634(1) 1_555 1_555 yes
Pt P1 2.277(1) 1_555 1_555 yes
Pt P2 2.292(1) 1_555 1_555 yes
P1 C111 1.839(5) 1_555 1_555 yes
P1 C121 1.819(5) 1_555 1_555 yes
P1 C131 1.802(6) 1_555 1_555 yes
P2 C211 1.822(5) 1_555 1_555 yes
P2 C221 1.831(6) 1_555 1_555 yes
P2 C231 1.868(5) 1_555 1_555 yes
C111 C112 1.363(8) 1_555 1_555 yes
C111 C116 1.382(7) 1_555 1_555 yes
C112 C113 1.374(9) 1_555 1_555 yes
C112 H1 0.970 1_555 1_555 yes
C113 C114 1.374(9) 1_555 1_555 yes
C113 H2 0.970 1_555 1_555 yes
C114 C115 1.374(11) 1_555 1_555 yes
C114 H3 0.970 1_555 1_555 yes
C115 C116 1.384(9) 1_555 1_555 yes
C115 H4 0.970 1_555 1_555 yes
C116 H5 0.970 1_555 1_555 yes
C121 C122 1.387(7) 1_555 1_555 yes
C121 C126 1.399(9) 1_555 1_555 yes
C122 C123 1.371(8) 1_555 1_555 yes
C122 H6 0.970 1_555 1_555 yes
C123 C124 1.376(13) 1_555 1_555 yes
C123 H7 0.970 1_555 1_555 yes
C124 C125 1.381(11) 1_555 1_555 yes
C124 H8 0.970 1_555 1_555 yes
C125 C126 1.394(8) 1_555 1_555 yes
C125 H9 0.970 1_555 1_555 yes
C126 H10 0.970 1_555 1_555 yes
C131 C132 1.341(7) 1_555 1_555 yes
C131 C136 1.414(9) 1_555 1_555 yes
C132 C133 1.422(10) 1_555 1_555 yes
C132 H11 0.970 1_555 1_555 yes
C133 C134 1.378(11) 1_555 1_555 yes
C133 H12 0.970 1_555 1_555 yes
C134 C135 1.365(11) 1_555 1_555 yes
C134 H13 0.970 1_555 1_555 yes
C135 C136 1.364(10) 1_555 1_555 yes
C135 H14 0.970 1_555 1_555 yes
C136 H15 0.970 1_555 1_555 yes
C211 C212 1.402(8) 1_555 1_555 yes
C211 C216 1.389(7) 1_555 1_555 yes
C212 C213 1.376(8) 1_555 1_555 yes
C212 H16 0.970 1_555 1_555 yes
C213 C214 1.372(9) 1_555 1_555 yes
C213 H17 0.970 1_555 1_555 yes
C214 C215 1.367(8) 1_555 1_555 yes
C214 H18 0.970 1_555 1_555 yes
C215 C216 1.408(8) 1_555 1_555 yes
C215 H19 0.970 1_555 1_555 yes
C216 H20 0.970 1_555 1_555 yes
C221 C222 1.348(8) 1_555 1_555 yes
C221 C226 1.369(7) 1_555 1_555 yes
C222 C223 1.413(11) 1_555 1_555 yes
C222 H21 0.970 1_555 1_555 yes
C223 C224 1.362(9) 1_555 1_555 yes
C223 H22 0.970 1_555 1_555 yes
C224 C225 1.363(10) 1_555 1_555 yes
C224 H23 0.970 1_555 1_555 yes
C225 C226 1.377(10) 1_555 1_555 yes
C225 H24 0.970 1_555 1_555 yes
C226 H25 0.970 1_555 1_555 yes
C231 C232 1.394(7) 1_555 1_555 yes
C231 C236 1.385(9) 1_555 1_555 yes
C232 C233 1.399(8) 1_555 1_555 yes
C232 H26 0.970 1_555 1_555 yes
C233 C234 1.317(10) 1_555 1_555 yes
C233 H27 0.970 1_555 1_555 yes
C234 C235 1.358(9) 1_555 1_555 yes
C234 H28 0.970 1_555 1_555 yes
C235 C236 1.374(7) 1_555 1_555 yes
C235 H29 0.970 1_555 1_555 yes
C236 H30 0.970 1_555 1_555 yes
